data_2012487
loop_
_publ_author_name
'Ercan, Ismail'
'Ercan, Filiz'
'Arici, Cengiz'
'Atakol, Orhan'

_publ_section_title
Bis{[\m-<i>N,N</i>'-bis(salicylidene)-1,4-butanediamine-<i>N,N</i>',<i>O,O</i>'-copper(II)]-\m-chloro-chloromercury(II)}
_journal_issue 2
_journal_name_full 'Acta Crystallographica Section C'
_journal_page_first m137
_journal_page_last m138
_journal_paper_doi 10.1107/S0108270101019709
_journal_volume 58
_journal_year 2002
_chemical_formula_analytical 'C18.28 H18.60 Cl2.02 Cu1.00 Hg N2.04 O2'
_chemical_formula_iupac '[(Cu Hg Cl2)2(C18 H18 N2 O2)2]'
_chemical_formula_moiety 'C36 H36 Cl4 Cu2 Hg2 N4 O4'
_chemical_formula_sum 'C36 H36 Cl4 Cu2 Hg2 N4 O4'
_chemical_formula_weight 1258.74
_space_group_IT_number 2
_symmetry_cell_setting triclinic
_symmetry_space_group_name_Hall '-P 1'
_symmetry_space_group_name_H-M 'P -1'
_atom_sites_solution_hydrogens geom
_atom_sites_solution_primary direct
_atom_sites_solution_secondary difmap
_atom_type_scat_source IntTabIV
_cell_angle_alpha 72.440(2)
_cell_angle_beta 69.285(3)
_cell_angle_gamma 73.023(3)
_cell_formula_units_Z 1
_cell_length_a 8.9927(12)
_cell_length_b 9.4979(13)
_cell_length_c 13.0245(14)
_cell_measurement_reflns_used 25
_cell_measurement_temperature 301(2)
_cell_measurement_theta_max 18.08
_cell_measurement_theta_min 10.22
_cell_volume 970.4(2)
_computing_cell_refinement 'SHELXL97 (Sheldrick, 1997b)'
_computing_data_collection 'CAD-4 EXPRESS(Enraf-Nonius, 1993)'
_computing_molecular_graphics 'ORTEP(II) (Johnson, 1976)'
_computing_publication_material 'SHELXL97 (Sheldrick, 1997b)'
_computing_structure_refinement 'SHELXL97 (Sheldrick, 1997b)'
_computing_structure_solution 'SHELXS97 (Sheldrick, 1997a)'
_diffrn_measurement_device 'CAD-4 EXPRESS (Enraf-Nonius, 1993)'
_diffrn_measurement_method '\w/2\q scans'
_diffrn_radiation_type MoK\a
_diffrn_radiation_wavelength .71073
_diffrn_reflns_av_R_equivalents .036
_diffrn_reflns_limit_h_max 11
_diffrn_reflns_limit_h_min -10
_diffrn_reflns_limit_k_max 11
_diffrn_reflns_limit_k_min -11
_diffrn_reflns_limit_l_max 16
_diffrn_reflns_limit_l_min 0
_diffrn_reflns_number 4114
_diffrn_reflns_theta_max 26.29
_diffrn_standards_decay_% .287
_diffrn_standards_interval_time 120
_diffrn_standards_number 3
_exptl_absorpt_coefficient_mu 9.287
_exptl_absorpt_correction_T_max .4569
_exptl_absorpt_correction_T_min .2581
_exptl_absorpt_correction_type psi-scan
_exptl_absorpt_process_details 'empirical via \y scans (Fair, 1990)'
_exptl_crystal_colour 'dark brown'
_exptl_crystal_density_diffrn 2.154
_exptl_crystal_density_meas ?
_exptl_crystal_description prism
_exptl_crystal_size_max .20
_exptl_crystal_size_mid .15
_exptl_crystal_size_min .10
_refine_diff_density_max .922
_refine_diff_density_min -.188
_refine_ls_extinction_coef .0026(8)
_refine_ls_extinction_expression Fc^*^=kFc[1+0.001xFc^2^\l^3^/sin(2\q)]^-1/4^
_refine_ls_extinction_method SHELXL
_refine_ls_goodness_of_fit_ref 1.086
_refine_ls_hydrogen_treatment 'see text'
_refine_ls_matrix_type full
_refine_ls_number_parameters 236
_refine_ls_number_reflns 3932
_refine_ls_number_restraints 0
_refine_ls_R_factor_gt .0570
_refine_ls_shift/su_max .003
_refine_ls_structure_factor_coef Fsqd
_refine_ls_weighting_details 'w=1/[\s^2^(Fo^2^)+(0.1197P)^2^+0.1203P] where P=(Fo^2^+2Fc^2^)/3'
_refine_ls_weighting_scheme calc
_refine_ls_wR_factor_ref .1487
_reflns_number_gt 3482
_reflns_number_total 3932
_reflns_threshold_expression I>2sigma(I)
_cod_data_source_file br1346.cif
_cod_data_source_block I
_cod_depositor_comments
;
The following automatic conversions were performed:

'_exptl_crystal_density_meas' value 'not measured' was changed to '?'
- the value is perceived as not measured.

Automatic conversion script
Id: cif_fix_values 3008 2015-01-20 13:52:24Z robertas 
;
_cod_database_code 2012487

loop_
_symmetry_equiv_pos_as_xyz
'x, y, z'
'-x, -y, -z'

loop_
_atom_site_aniso_label
_atom_site_aniso_U_11
_atom_site_aniso_U_22
_atom_site_aniso_U_33
_atom_site_aniso_U_12
_atom_site_aniso_U_13
_atom_site_aniso_U_23
_atom_site_aniso_type_symbol
C1 .039(4) .032(4) .034(4) -.007(3) -.013(3) -.010(3) C
C2 .045(4) .034(4) .047(5) -.018(4) -.014(4) .000(3) C
C3 .033(4) .056(6) .053(5) -.016(4) -.012(3) .001(4) C
C4 .045(5) .057(6) .071(7) -.016(5) -.022(4) -.021(4) C
C5 .057(5) .047(5) .058(6) -.018(4) -.023(4) -.019(4) C
C6 .045(4) .030(4) .037(4) -.009(3) -.010(3) -.013(3) C
C7 .053(5) .031(4) .041(4) -.014(3) -.014(4) -.013(3) C
C8 .056(5) .039(5) .049(5) -.020(4) -.007(4) -.007(4) C
C9 .043(4) .034(4) .053(5) -.015(4) .000(4) -.007(4) C
C10 .054(5) .028(4) .069(6) -.014(4) -.020(5) .002(4) C
C11 .061(5) .016(3) .047(5) -.003(3) -.017(4) -.005(3) C
C12 .046(4) .029(4) .041(4) -.006(3) -.014(3) -.001(3) C
C13 .041(4) .031(4) .031(4) -.006(3) -.011(3) -.007(3) C
C14 .051(5) .042(5) .034(4) -.001(3) -.014(3) -.011(4) C
C15 .062(5) .056(6) .040(5) -.014(4) -.020(4) -.017(5) C
C16 .070(6) .042(5) .047(5) -.016(4) -.017(4) -.022(4) C
C17 .060(5) .024(4) .041(4) -.003(3) -.019(4) -.014(3) C
C18 .032(3) .027(4) .039(4) -.005(3) -.010(3) -.011(3) C
Cl1 .0478(12) .0631(15) .0454(12) -.0090(11) -.0130(9) -.0026(11) C
Cl2 .0762(17) .0590(16) .0526(14) -.0295(12) -.0198(12) .0114(13) C
Cu .0390(5) .0195(4) .0374(5) -.0077(4) -.0143(4) -.0054(3) Cu
Hg .0486(2) .0258(2) .0430(2) -.01005(14) -.01545(15) -.00712(14) Hg
N1 .044(4) .020(3) .039(4) -.009(3) -.014(3) -.004(3) N
N2 .048(4) .022(3) .039(4) -.007(3) -.011(3) -.007(3) N
O1 .054(3) .022(3) .064(4) -.014(3) -.034(3) -.002(2) O
O2 .052(3) .020(2) .043(3) -.002(2) -.025(3) -.007(2) O

loop_
_atom_site_label
_atom_site_fract_x
_atom_site_fract_y
_atom_site_fract_z
_atom_site_U_iso_or_equiv
_atom_site_thermal_displace_type
_atom_site_calc_flag
_atom_site_calc_attached_atom
_atom_site_type_symbol
Cu .43513(11) 1.01273(9) .74407(8) .0309(2) Ueq . . Cu
Hg .52245(4) .61512(3) .82450(2) .03813(18) Ueq . . Hg
N1 .4372(8) 1.1446(7) .8376(6) .0335(13) Ueq . . N
N2 .3329(8) 1.1690(7) .6379(6) .0368(14) Ueq . . N
O1 .5871(7) .8521(6) .8092(6) .0423(13) Ueq . . O
O2 .3962(7) .8529(6) .7014(5) .0364(12) Ueq . . O
C1 .7126(9) .8761(9) .8245(6) .0341(16) Ueq . . C
C2 .8572(10) .7649(10) .8169(7) .0420(18) Ueq . . C
H2 .8634 .6734 .7987 .050 Uiso . . H
C3 .9910(10) .7865(12) .8356(8) .049(2) Ueq . . C
H3 1.0883 .7112 .8278 .059 Uiso . . H
C4 .9836(12) .9155(12) .8650(9) .054(2) Ueq . . C
H4 1.0745 .9285 .8796 .064 Uiso . . H
C5 .8444(12) 1.0263(11) .8735(8) .049(2) Ueq . . C
H5 .8405 1.1157 .8938 .059 Uiso . . H
C6 .7081(10) 1.0102(9) .8529(7) .0365(17) Ueq . . C
C7 .5621(11) 1.1275(9) .8671(7) .0394(17) Ueq . . C
H7 .5600 1.2015 .9033 .047 Uiso . . H
C8 .2993(11) 1.2670(11) .8772(8) .049(2) Ueq . . C
H8A .2696 1.2465 .9603 .058 Uiso . . H
H8B .3369 1.3636 .8471 .058 Uiso . . H
C9 .1510(10) 1.2858(10) .8445(8) .046(2) Ueq . . C
H9A .0559 1.3346 .8984 .056 Uiso . . H
H9B .1345 1.1847 .8504 .056 Uiso . . H
C10 .1582(12) 1.3805(10) .7242(9) .051(2) Ueq . . C
H10A .0633 1.3751 .7047 .062 Uiso . . H
H10B .1496 1.4873 .7228 .062 Uiso . . H
C11 .3125(11) 1.3294(9) .6353(8) .0423(19) Ueq . . C
H11A .3068 1.3910 .5599 .051 Uiso . . H
H11B .4074 1.3446 .6493 .051 Uiso . . H
C12 .2821(10) 1.1441(9) .5667(7) .0407(18) Ueq . . C
H12 .2383 1.2306 .5182 .049 Uiso . . H
C13 .2835(9) 1.0001(9) .5511(6) .0348(16) Ueq . . C
C14 .2233(11) 1.0012(11) .4647(7) .0432(19) Ueq . . C
H14 .1860 1.0953 .4196 .052 Uiso . . H
C15 .2171(12) .8712(12) .4439(8) .049(2) Ueq . . C
H15 .1750 .8737 .3858 .059 Uiso . . H
C16 .2742(13) .7344(11) .5101(8) .049(2) Ueq . . C
H16 .2712 .6427 .4964 .059 Uiso . . H
C17 .3346(11) .7289(9) .5947(7) .0402(18) Ueq . . C
H17 .3736 .6335 .6376 .048 Uiso . . H
C18 .3398(9) .8611(9) .6192(7) .0323(15) Ueq . . C
Cl1 .3030(3) .6226(3) .9871(2) .0550(6) Ueq . . Cl
Cl2 .7183(4) .4980(3) .6866(2) .0641(7) Ueq . . Cl

loop_
_geom_angle_atom_site_label_1
_geom_angle_atom_site_label_2
_geom_angle_atom_site_label_3
_geom_angle_site_symmetry_1
_geom_angle
_geom_angle_publ_flag
O1 C1 C2 . 120.3(7) no
O1 C1 C6 . 122.1(7) no
C2 C1 C6 . 117.5(7) no
C3 C2 C1 . 121.4(8) no
C3 C2 H2 . 119.3 no
C1 C2 H2 . 119.3 no
C4 C3 C2 . 120.4(8) no
C4 C3 H3 . 119.8 no
C2 C3 H3 . 119.8 no
C3 C4 C5 . 119.9(8) no
C3 C4 H4 . 120.0 no
C5 C4 H4 . 120.0 no
C4 C5 C6 . 121.4(9) no
C4 C5 H5 . 119.3 no
C6 C5 H5 . 119.3 no
C5 C6 C1 . 119.4(8) no
C5 C6 C7 . 119.3(8) no
C1 C6 C7 . 121.1(7) no
N1 C7 C6 . 128.6(7) no
N1 C7 H7 . 115.7 no
C6 C7 H7 . 115.7 no
C9 C8 N1 . 115.3(8) no
C9 C8 H8A . 108.5 no
N1 C8 H8A . 108.5 no
C9 C8 H8B . 108.5 no
N1 C8 H8B . 108.5 no
H8A C8 H8B . 107.5 no
C8 C9 C10 . 113.8(8) no
C8 C9 H9A . 108.8 no
C10 C9 H9A . 108.8 no
C8 C9 H9B . 108.8 no
C10 C9 H9B . 108.8 no
H9A C9 H9B . 107.7 no
C11 C10 C9 . 113.7(7) no
C11 C10 H10A . 108.8 no
C9 C10 H10A . 108.8 no
C11 C10 H10B . 108.8 no
C9 C10 H10B . 108.8 no
H10A C10 H10B . 107.7 no
N2 C11 C10 . 110.4(7) no
N2 C11 H11A . 109.6 no
C10 C11 H11A . 109.6 no
N2 C11 H11B . 109.6 no
C10 C11 H11B . 109.6 no
H11A C11 H11B . 108.1 no
N2 C12 C13 . 127.5(7) no
N2 C12 H12 . 116.3 no
C13 C12 H12 . 116.3 no
C14 C13 C18 . 120.0(8) no
C14 C13 C12 . 117.0(7) no
C18 C13 C12 . 123.0(7) no
C15 C14 C13 . 121.8(8) no
C15 C14 H14 . 119.1 no
C13 C14 H14 . 119.1 no
C14 C15 C16 . 118.2(8) no
C14 C15 H15 . 120.9 no
C16 C15 H15 . 120.9 no
C17 C16 C15 . 121.7(8) no
C17 C16 H16 . 119.2 no
C15 C16 H16 . 119.2 no
C16 C17 C18 . 121.3(8) no
C16 C17 H17 . 119.3 no
C18 C17 H17 . 119.3 no
O2 C18 C17 . 120.2(7) no
O2 C18 C13 . 122.7(7) no
C17 C18 C13 . 117.1(7) no
O2 Cu O1 . 83.6(2) yes
O2 Cu N2 . 92.6(3) no
O1 Cu N2 . 163.3(3) no
O2 Cu N1 . 161.3(3) no
O1 Cu N1 . 90.1(2) no
N2 Cu N1 . 98.1(3) yes
Cl2 Hg Cl1 . 153.80(12) yes
Cl2 Hg O1 . 108.68(18) yes
Cl1 Hg O1 . 96.99(18) yes
Cl1 Hg O1 2_667 103.40(3) yes
Cl2 Hg O2 . 100.32(15) yes
Cl1 Hg O2 . 96.17(15) yes
Cl1 Hg O2 2_667 164.36(3) yes
Cl1 Hg Cl1 2_667 79.96(3) yes
Cl1 Hg Cl2 2_667 88.92(3) yes
O1 Hg O2 . 62.04(18) yes
C7 N1 C8 . 115.1(7) no
C7 N1 Cu . 120.1(5) no
C8 N1 Cu . 124.8(5) no
C12 N2 C11 . 115.1(7) no
C12 N2 Cu . 124.9(6) no
C11 N2 Cu . 120.0(6) no
C1 O1 Cu . 122.5(5) no
C1 O1 Hg . 129.2(5) no
Cu O1 Hg . 107.7(2) no
C18 O2 Cu . 128.8(5) no
C18 O2 Hg . 127.8(5) no
Cu O2 Hg . 102.8(2) no

loop_
_geom_bond_atom_site_label_1
_geom_bond_atom_site_label_2
_geom_bond_site_symmetry_1
_geom_bond_site_symmetry_2
_geom_bond_distance
_geom_bond_publ_flag
C1 O1 . . 1.304(9) no
C1 C2 . . 1.409(11) no
C1 C6 . . 1.416(11) no
C2 C3 . . 1.389(13) no
C2 H2 . . .9500 no
C3 C4 . . 1.368(14) no
C3 H3 . . .9500 no
C4 C5 . . 1.375(14) no
C4 H4 . . .9500 no
C5 C6 . . 1.402(12) no
C5 H5 . . .9500 no
C6 C7 . . 1.449(12) no
C7 N1 . . 1.263(11) no
C7 H7 . . .9500 no
C8 C9 . . 1.486(13) no
C8 N1 . . 1.491(11) no
C8 H8A . . .9900 no
C8 H8B . . .9900 no
C9 C10 . . 1.543(13) no
C9 H9A . . .9900 no
C9 H9B . . .9900 no
C10 C11 . . 1.520(13) no
C10 H10A . . .9900 no
C10 H10B . . .9900 no
C11 N2 . . 1.471(9) no
C11 H11A . . .9900 no
C11 H11B . . .9900 no
C12 N2 . . 1.274(11) no
C12 C13 . . 1.438(12) no
C12 H12 . . .9500 no
C13 C14 . . 1.408(11) no
C13 C18 . . 1.416(11) no
C14 C15 . . 1.362(13) no
C14 H14 . . .9500 no
C15 C16 . . 1.394(14) no
C15 H15 . . .9500 no
C16 C17 . . 1.372(12) no
C16 H16 . . .9500 no
C17 C18 . . 1.403(11) no
C17 H17 . . .9500 no
C18 O2 . . 1.313(10) no
Hg Cl1 . . 2.331(2) yes
Hg Cl1 . 2_667 3.2997(17) yes
Hg Cl2 . . 2.321(2) yes
Hg O1 . . 2.420(5) yes
Hg O2 . . 2.562(5) yes
Cu O1 . . 1.933(6) yes
Cu O2 . . 1.921(5) yes
Cu N1 . . 2.001(6) yes
Cu N2 . . 1.955(7) yes
